data_7231023
loop_
_publ_author_name
'Thorp-Greenwood, Flora L.'
'Berry, Gilberte Therese'
'Boyadjieva, Sophia S.'
'Oldknow, Samuel'
'Hardie, Michaele J.'

_publ_section_title
;
 2D networks of metallo-capsules and other coordination polymers from a
 hexapodal ligand
;
_journal_issue 28
_journal_name_full CrystEngComm
_journal_page_first 3960
_journal_paper_doi 10.1039/C8CE00806J
_journal_volume 20
_journal_year 2018
_chemical_formula_sum 'C114 H84 Co3 N18 O48'
_chemical_formula_weight 2650.78
_chemical_name_systematic hexaaquobis{hexakis(isonicotinoyl)cyclotricatechylene}tricobalt(II)nitrate
_space_group_IT_number 15
_space_group_name_Hall '-C 2yc'
_space_group_name_H-M_alt 'C 1 2/c 1'
_symmetry_cell_setting monoclinic
_symmetry_space_group_name_Hall '-C 2yc'
_symmetry_space_group_name_H-M 'C 1 2/c 1'
_atom_sites_solution_hydrogens geom
_atom_sites_solution_primary direct
_atom_sites_solution_secondary difmap
_audit_creation_method SHELXL-97
_audit_update_record
;
2018-02-09 deposited with the CCDC.
2018-06-13 downloaded from the CCDC.
;
_cell_angle_alpha 90.00
_cell_angle_beta 103.879(4)
_cell_angle_gamma 90.00
_cell_formula_units_Z 4
_cell_length_a 34.7067(11)
_cell_length_b 20.1430(5)
_cell_length_c 32.4896(13)
_cell_measurement_reflns_used 7939
_cell_measurement_temperature 100(2)
_cell_measurement_theta_max 51.270
_cell_measurement_theta_min 4.010
_cell_volume 22050.3(13)
_computing_structure_refinement 'SHELXL-97 (Sheldrick, 1997)'
_computing_structure_solution 'SHELXS-97 (Sheldrick, 1990)'
_diffrn_ambient_temperature 100(2)
_diffrn_measured_fraction_theta_full 0.986
_diffrn_measured_fraction_theta_max 0.986
_diffrn_measurement_device_type 'SuperNova, Dual, Cu at zero, Atlas'
_diffrn_measurement_method '\w scans'
_diffrn_radiation_monochromator mirror
_diffrn_radiation_source 'micro-focus sealed tube'
_diffrn_radiation_type CuK\a
_diffrn_radiation_wavelength 1.54184
_diffrn_reflns_av_R_equivalents 0.0346
_diffrn_reflns_av_sigmaI/netI 0.0538
_diffrn_reflns_limit_h_max 34
_diffrn_reflns_limit_h_min -19
_diffrn_reflns_limit_k_max 9
_diffrn_reflns_limit_k_min -20
_diffrn_reflns_limit_l_max 30
_diffrn_reflns_limit_l_min -32
_diffrn_reflns_number 26709
_diffrn_reflns_theta_full 51.33
_diffrn_reflns_theta_max 51.33
_diffrn_reflns_theta_min 4.02
_exptl_absorpt_coefficient_mu 2.217
_exptl_absorpt_correction_T_max 1.0000
_exptl_absorpt_correction_T_min 0.5949
_exptl_absorpt_correction_type multi-scan
_exptl_absorpt_process_details
;
CrysAlisPro 1.171.38.43b (Rigaku Oxford Diffraction, 2015)
Empirical absorption correction using spherical harmonics,
 implemented in SCALE3 ABSPACK scaling algorithm.
;
_exptl_crystal_colour orange
_exptl_crystal_density_diffrn 0.798
_exptl_crystal_density_method 'not measured'
_exptl_crystal_description prism
_exptl_crystal_F_000 5436
_exptl_crystal_size_max 0.08
_exptl_crystal_size_mid 0.08
_exptl_crystal_size_min 0.03
_refine_diff_density_max 0.589
_refine_diff_density_min -0.439
_refine_diff_density_rms 0.072
_refine_ls_extinction_method none
_refine_ls_goodness_of_fit_ref 1.107
_refine_ls_hydrogen_treatment constr
_refine_ls_matrix_type full
_refine_ls_number_parameters 644
_refine_ls_number_reflns 11837
_refine_ls_number_restraints 0
_refine_ls_restrained_S_all 1.107
_refine_ls_R_factor_all 0.1043
_refine_ls_R_factor_gt 0.0841
_refine_ls_shift/su_max 0.001
_refine_ls_shift/su_mean 0.000
_refine_ls_structure_factor_coef Fsqd
_refine_ls_weighting_details 'calc w=1/[\s^2^(Fo^2^)+(0.1841P)^2^+0.0000P] where P=(Fo^2^+2Fc^2^)/3'
_refine_ls_weighting_scheme calc
_refine_ls_wR_factor_gt 0.2736
_refine_ls_wR_factor_ref 0.2882
_reflns_number_gt 7782
_reflns_number_total 11837
_reflns_threshold_expression >2sigma(I)
_cod_data_source_file c8ce00806j2.cif
_cod_data_source_block cono3sqd
_cod_depositor_comments
;
The following automatic conversions were performed:

'_symmetry_cell_setting' value 'Monoclinic' changed to 'monoclinic'
according to
/home/data/users/saulius/crontab/automatic-downloads/rss-feeds/RSC/lib/dictionaries/cif_core.dic
dictionary named 'cif_core.dic' version 2.4.2 from 2011-04-26.

Automatic conversion script
Id: cif_fix_values 4973 2017-02-22 13:04:09Z antanas 

 Adding full bibliography for 7231022--7231030.cif.
;
_cod_original_sg_symbol_H-M C2/c
_cod_database_code 7231023
_platon_squeeze_void_probe_radius 1.20

loop_
_symmetry_equiv_pos_as_xyz
'x, y, z'
'-x, y, -z+1/2'
'x+1/2, y+1/2, z'
'-x+1/2, y+1/2, -z+1/2'
'-x, -y, -z'
'x, -y, z-1/2'
'-x+1/2, -y+1/2, -z'
'x+1/2, -y+1/2, z-1/2'

loop_
_atom_site_label
_atom_site_type_symbol
_atom_site_fract_x
_atom_site_fract_y
_atom_site_fract_z
_atom_site_U_iso_or_equiv
_atom_site_adp_type
_atom_site_occupancy
_atom_site_symmetry_multiplicity
_atom_site_calc_flag
_atom_site_refinement_flags
Co1 Co 0.5000 0.11625(5) 0.2500 0.0580(4) Uani 1 2 d S
Co2 Co 0.74867(2) 0.86771(5) 0.24851(3) 0.0615(4) Uani 1 1 d .
O1 O 0.43156(10) 0.46880(17) 0.37917(10) 0.0509(9) Uani 1 1 d .
O3 O 0.49970(11) 0.39793(16) 0.37888(11) 0.0512(10) Uani 1 1 d .
O11 O 0.43549(11) 0.78114(18) 0.38603(11) 0.0604(10) Uani 1 1 d .
O9 O 0.50667(12) 0.8468(2) 0.38851(13) 0.0704(12) Uani 1 1 d .
O7 O 0.65856(12) 0.6843(2) 0.38496(13) 0.0664(11) Uani 1 1 d .
O5 O 0.65746(12) 0.5465(2) 0.38539(13) 0.0704(12) Uani 1 1 d .
O2 O 0.42932(13) 0.36868(19) 0.40888(12) 0.0681(12) Uani 1 1 d .
O4 O 0.52597(14) 0.32536(18) 0.43072(13) 0.0779(13) Uani 1 1 d .
C20 C 0.50532(15) 0.6813(2) 0.46591(14) 0.0393(13) Uani 1 1 d .
C6 C 0.53873(15) 0.5223(2) 0.46279(14) 0.0379(12) Uani 1 1 d .
N2 N 0.50095(17) 0.1913(2) 0.29721(15) 0.0702(15) Uani 1 1 d .
C21 C 0.50250(15) 0.6178(2) 0.48956(14) 0.0357(12) Uani 1 1 d .
H21A H 0.4772 0.6175 0.4987 0.043 Uiso 1 1 calc R
H21B H 0.5245 0.6161 0.5153 0.043 Uiso 1 1 calc R
C1 C 0.50435(15) 0.5568(2) 0.46266(14) 0.0384(12) Uani 1 1 d .
O13 O 0.43899(5) 0.11697(10) 0.23334(10) 0.0925(15) Uani 1 1 d .
H13A H 0.4227 0.1291 0.2499 0.139 Uiso 1 1 d R
H13B H 0.4240 0.1047 0.2079 0.139 Uiso 1 1 d R
C15 C 0.54148(5) 0.71483(8) 0.46749(5) 0.0440(13) Uani 1 1 d R
N1 N 0.30354(5) 0.38449(8) 0.29415(5) 0.0697(15) Uani 1 1 d R
O14 O 0.77227(5) 0.77970(13) 0.23140(5) 0.1032(16) Uani 1 1 d R
H14B H 0.7739 0.7426 0.2453 0.155 Uiso 1 1 d R
H14A H 0.7820 0.7741 0.2095 0.155 Uiso 1 1 d R
C4 C 0.50196(5) 0.44929(9) 0.40765(5) 0.0429(13) Uani 1 1 d R
C13 C 0.60267(5) 0.65187(8) 0.46693(5) 0.0454(13) Uani 1 1 d R
C5 C 0.53707(5) 0.46819(9) 0.43490(5) 0.0449(14) Uani 1 1 d R
H5 H 0.5607 0.4443 0.4349 0.054 Uiso 1 1 calc R
C3 C 0.46853(5) 0.48534(9) 0.40816(5) 0.0441(13) Uani 1 1 d R
C8 C 0.60234(5) 0.58235(9) 0.46737(5) 0.0464(14) Uani 1 1 d R
C14 C 0.58056(5) 0.69321(8) 0.49344(5) 0.0457(13) Uani 1 1 d R
H14C H 0.5767 0.6665 0.5177 0.055 Uiso 1 1 calc R
H14D H 0.5966 0.7327 0.5048 0.055 Uiso 1 1 calc R
O12 O 0.40268(13) 0.7939(3) 0.43650(15) 0.1004(17) Uani 1 1 d .
O15 O 0.72364(12) 0.95607(15) 0.26698(13) 0.1104(17) Uani 1 1 d .
H15A H 0.7248 0.9680 0.2932 0.166 Uiso 1 1 d R
H15B H 0.7111 0.9869 0.2498 0.166 Uiso 1 1 d R
N4 N 0.72749(11) 0.81697(15) 0.29670(9) 0.0825(17) Uani 1 1 d R
C2 C 0.46843(10) 0.53729(15) 0.43480(11) 0.0391(12) Uani 1 1 d R
H2 H 0.4445 0.5602 0.4346 0.047 Uiso 1 1 calc R
C7 C 0.57942(14) 0.5407(2) 0.49114(15) 0.0420(13) Uani 1 1 d .
H7A H 0.5757 0.5655 0.5162 0.050 Uiso 1 1 calc R
H7B H 0.5945 0.4998 0.5012 0.050 Uiso 1 1 calc R
C11 C 0.64185(15) 0.6514(3) 0.41483(17) 0.0513(14) Uani 1 1 d .
N3 N 0.73114(15) 0.4252(3) 0.29663(16) 0.0722(15) Uani 1 1 d .
N5 N 0.49551(19) 1.0420(2) 0.29539(18) 0.0862(18) Uani 1 1 d .
N6 N 0.30482(6) 0.84670(10) 0.29930(6) 0.0873(18) Uani 1 1 d .
C18 C 0.46993(6) 0.75810(10) 0.41459(6) 0.0490(14) Uani 1 1 d R
C10 C 0.64160(6) 0.58519(10) 0.41541(6) 0.0573(15) Uani 1 1 d R
O8 O 0.69827(6) 0.74805(10) 0.43467(6) 0.1050(17) Uani 1 1 d R
O6 O 0.71776(6) 0.58592(10) 0.41180(6) 0.1119(18) Uani 1 1 d R
C17 C 0.50523(6) 0.79184(10) 0.41686(6) 0.0603(16) Uani 1 1 d R
C16 C 0.54038(6) 0.77196(10) 0.44240(6) 0.0452(13) Uani 1 1 d R
H16 H 0.5639 0.7965 0.4433 0.054 Uiso 1 1 calc R
C19 C 0.47011(6) 0.70582(10) 0.43849(6) 0.0445(13) Uani 1 1 d R
H19 H 0.4458 0.6835 0.4374 0.053 Uiso 1 1 calc R
C23 C 0.37675(17) 0.4036(3) 0.35171(17) 0.0548(15) Uani 1 1 d .
C9 C 0.62272(14) 0.5488(3) 0.44037(16) 0.0514(14) Uani 1 1 d .
H9 H 0.6232 0.5016 0.4397 0.062 Uiso 1 1 calc R
C12 C 0.62285(15) 0.6858(3) 0.44060(16) 0.0554(15) Uani 1 1 d .
H12 H 0.6233 0.7330 0.4407 0.066 Uiso 1 1 calc R
C41 C 0.70018(17) 0.7602(4) 0.3620(2) 0.0748(19) Uani 1 1 d .
C28 C 0.51273(8) 0.33817(12) 0.39319(8) 0.0662(18) Uani 1 1 d .
O10 O 0.46470(8) 0.90720(12) 0.41618(8) 0.116(2) Uani 1 1 d R
C22 C 0.41520(8) 0.41005(12) 0.38319(8) 0.0555(15) Uani 1 1 d R
C29 C 0.50686(8) 0.28734(12) 0.35906(8) 0.0625(17) Uani 1 1 d R
C53 C 0.36873(8) 0.81417(12) 0.36290(8) 0.0750(19) Uani 1 1 d R
C31 C 0.47802(8) 0.24549(12) 0.29051(8) 0.0743(18) Uani 1 1 d R
H31 H 0.4586 0.2503 0.2646 0.089 Uiso 1 1 calc R
C25 C 0.32116(14) 0.4436(2) 0.29866(14) 0.0713(18) Uani 1 1 d .
H25 H 0.3084 0.4793 0.2816 0.086 Uiso 1 1 calc R
C24 C 0.35791(14) 0.4557(2) 0.32755(14) 0.0648(17) Uani 1 1 d R
H24 H 0.3694 0.4988 0.3303 0.078 Uiso 1 1 calc R
C30 C 0.4824(2) 0.2944(3) 0.32099(18) 0.0704(18) Uani 1 1 d .
H30 H 0.4675 0.3342 0.3146 0.084 Uiso 1 1 calc R
C35 C 0.70884(19) 0.5068(3) 0.3561(2) 0.0719(18) Uani 1 1 d .
C37 C 0.6958(2) 0.4191(4) 0.3052(2) 0.089(2) Uani 1 1 d .
H37 H 0.6783 0.3865 0.2900 0.106 Uiso 1 1 calc R
C52 C 0.4037(2) 0.7951(4) 0.3998(2) 0.084(2) Uani 1 1 d .
C42 C 0.69340(14) 0.7281(2) 0.32436(14) 0.0790(19) Uani 1 1 d .
H42 H 0.6787 0.6879 0.3194 0.095 Uiso 1 1 calc R
C48 C 0.51810(14) 0.9403(2) 0.33429(14) 0.081(2) Uani 1 1 d R
H48 H 0.5357 0.9035 0.3397 0.097 Uiso 1 1 calc R
C54 C 0.3749(2) 0.8322(3) 0.3257(2) 0.0737(18) Uani 1 1 d .
H54 H 0.4006 0.8326 0.3202 0.088 Uiso 1 1 calc R
C49 C 0.5197(2) 0.9896(3) 0.3036(2) 0.092(2) Uani 1 1 d .
H49 H 0.5393 0.9850 0.2878 0.110 Uiso 1 1 calc R
C47 C 0.4891(2) 0.9505(3) 0.3554(2) 0.084(2) Uani 1 1 d .
C55 C 0.3399(2) 0.8511(4) 0.2944(2) 0.093(2) Uani 1 1 d .
H55 H 0.3433 0.8682 0.2682 0.111 Uiso 1 1 calc R
C32 C 0.52514(16) 0.1833(2) 0.33567(15) 0.091(2) Uani 1 1 d .
H32 H 0.5408 0.1441 0.3413 0.109 Uiso 1 1 calc R
C36 C 0.68251(16) 0.4574(2) 0.33502(15) 0.087(2) Uani 1 1 d R
H36 H 0.6572 0.4506 0.3407 0.104 Uiso 1 1 calc R
C40 C 0.6846(2) 0.7289(4) 0.3972(2) 0.087(2) Uani 1 1 d .
C34 C 0.6942(2) 0.5490(4) 0.3867(2) 0.093(2) Uani 1 1 d .
C27 C 0.3591(2) 0.3414(4) 0.3478(2) 0.100(2) Uani 1 1 d .
H27 H 0.3708 0.3050 0.3649 0.120 Uiso 1 1 calc R
C33 C 0.5283(2) 0.2301(3) 0.36767(18) 0.079(2) Uani 1 1 d .
H33 H 0.5450 0.2224 0.3950 0.094 Uiso 1 1 calc R
C45 C 0.71888(15) 0.8207(3) 0.36797(16) 0.100(2) Uani 1 1 d .
H45 H 0.7228 0.8436 0.3942 0.119 Uiso 1 1 calc R
C43 C 0.71027(15) 0.7594(3) 0.29157(16) 0.099(3) Uani 1 1 d R
H43 H 0.7085 0.7365 0.2656 0.119 Uiso 1 1 calc R
C44 C 0.7315(2) 0.8460(4) 0.3354(2) 0.100(3) Uani 1 1 d .
H44 H 0.7443 0.8879 0.3396 0.120 Uiso 1 1 calc R
C39 C 0.7453(2) 0.5174(5) 0.3485(2) 0.112(3) Uani 1 1 d .
H39 H 0.7626 0.5517 0.3618 0.134 Uiso 1 1 calc R
C26 C 0.3222(2) 0.3348(4) 0.3164(2) 0.103(3) Uani 1 1 d .
H26 H 0.3107 0.2918 0.3115 0.123 Uiso 1 1 calc R
C46 C 0.4848(3) 0.8994(4) 0.3905(3) 0.104(3) Uani 1 1 d .
C38 C 0.75503(19) 0.4713(3) 0.31821(19) 0.111(3) Uani 1 1 d .
H38 H 0.7809 0.4744 0.3134 0.134 Uiso 1 1 calc R
C50 C 0.46715(19) 1.0480(3) 0.31858(19) 0.128(3) Uani 1 1 d R
H50 H 0.4496 1.0849 0.3134 0.154 Uiso 1 1 calc R
C56 C 0.3014(2) 0.8286(5) 0.3391(2) 0.112(3) Uani 1 1 d .
H56 H 0.2757 0.8293 0.3444 0.134 Uiso 1 1 calc R
C57 C 0.3316(3) 0.8101(5) 0.3710(3) 0.121(3) Uani 1 1 d .
H57 H 0.3277 0.7951 0.3974 0.145 Uiso 1 1 calc R
C51 C 0.4633(3) 1.0023(4) 0.3489(3) 0.126(3) Uani 1 1 d .
H51 H 0.4436 1.0069 0.3645 0.151 Uiso 1 1 calc R

loop_
_atom_site_aniso_label
_atom_site_aniso_U_11
_atom_site_aniso_U_22
_atom_site_aniso_U_33
_atom_site_aniso_U_23
_atom_site_aniso_U_13
_atom_site_aniso_U_12
Co1 0.1153(12) 0.0226(7) 0.0449(8) 0.000 0.0366(8) 0.000
Co2 0.0546(6) 0.0746(8) 0.0599(7) 0.0015(5) 0.0230(5) -0.0262(5)
O1 0.069(2) 0.039(2) 0.047(2) 0.0031(18) 0.0181(19) -0.0032(19)
O3 0.087(3) 0.030(2) 0.043(2) -0.0012(18) 0.0281(19) 0.0021(18)
O11 0.062(2) 0.060(3) 0.062(2) 0.019(2) 0.023(2) 0.019(2)
O9 0.083(3) 0.044(2) 0.094(3) 0.031(2) 0.040(2) 0.023(2)
O7 0.064(3) 0.066(3) 0.078(3) -0.001(2) 0.035(2) -0.020(2)
O5 0.061(3) 0.082(3) 0.083(3) -0.006(2) 0.046(2) -0.005(2)
O2 0.097(3) 0.061(3) 0.043(2) 0.006(2) 0.011(2) -0.023(2)
O4 0.136(4) 0.044(2) 0.061(3) -0.006(2) 0.038(3) 0.013(2)
C20 0.062(3) 0.032(3) 0.028(3) 0.000(2) 0.020(3) 0.004(3)
C6 0.059(3) 0.029(3) 0.032(3) 0.006(2) 0.025(3) -0.003(3)
N2 0.133(5) 0.037(3) 0.041(3) 0.003(2) 0.021(3) 0.022(3)
C21 0.048(3) 0.033(3) 0.029(3) 0.000(2) 0.014(2) 0.002(2)
C1 0.052(3) 0.032(3) 0.035(3) 0.008(2) 0.019(3) 0.003(3)
O13 0.146(4) 0.064(3) 0.079(3) 0.008(2) 0.050(3) -0.005(3)
C15 0.064(4) 0.034(3) 0.041(3) 0.006(3) 0.026(3) 0.006(3)
N1 0.076(4) 0.068(4) 0.060(3) 0.009(3) 0.007(3) -0.026(3)
O14 0.106(3) 0.105(4) 0.100(4) 0.001(3) 0.026(3) -0.035(3)
C4 0.066(4) 0.031(3) 0.035(3) -0.001(3) 0.019(3) -0.004(3)
C13 0.049(3) 0.045(3) 0.047(3) 0.004(3) 0.021(3) -0.001(3)
C5 0.066(4) 0.031(3) 0.050(3) 0.005(3) 0.039(3) 0.005(3)
C3 0.055(3) 0.040(3) 0.035(3) 0.007(3) 0.007(3) -0.009(3)
C8 0.043(3) 0.053(4) 0.045(3) 0.004(3) 0.015(3) 0.006(3)
C14 0.058(3) 0.038(3) 0.045(3) 0.003(3) 0.019(3) 0.008(3)
O12 0.099(3) 0.140(5) 0.069(3) 0.031(3) 0.033(3) 0.046(3)
O15 0.107(4) 0.136(5) 0.095(4) 0.022(3) 0.038(3) -0.012(3)
N4 0.089(4) 0.098(5) 0.071(4) 0.002(3) 0.038(3) -0.037(3)
C2 0.058(3) 0.025(3) 0.040(3) 0.004(2) 0.021(3) -0.003(2)
C7 0.057(3) 0.033(3) 0.041(3) 0.011(2) 0.021(3) 0.012(3)
C11 0.056(3) 0.058(4) 0.051(4) 0.011(3) 0.035(3) -0.003(3)
N3 0.051(3) 0.094(4) 0.074(4) -0.016(3) 0.018(3) 0.002(3)
N5 0.141(5) 0.035(3) 0.095(4) 0.016(3) 0.055(4) 0.022(3)
N6 0.073(4) 0.112(5) 0.085(4) -0.001(4) 0.036(3) 0.039(4)
C18 0.063(4) 0.047(4) 0.040(3) 0.014(3) 0.018(3) 0.010(3)
C10 0.057(4) 0.067(5) 0.058(4) -0.001(3) 0.034(3) 0.005(3)
O8 0.092(3) 0.149(5) 0.080(3) -0.003(3) 0.031(3) -0.037(3)
O6 0.083(3) 0.167(5) 0.095(4) -0.031(4) 0.039(3) 0.015(4)
C17 0.091(5) 0.042(4) 0.058(4) 0.031(3) 0.039(4) 0.012(3)
C16 0.047(3) 0.039(3) 0.053(3) 0.011(3) 0.019(3) 0.005(3)
C19 0.056(3) 0.032(3) 0.049(3) 0.000(3) 0.017(3) 0.002(3)
C23 0.072(4) 0.046(4) 0.051(4) 0.000(3) 0.023(3) -0.014(3)
C9 0.050(3) 0.048(3) 0.062(4) 0.000(3) 0.025(3) 0.006(3)
C12 0.057(3) 0.058(4) 0.052(3) 0.009(3) 0.017(3) -0.007(3)
C41 0.060(4) 0.106(6) 0.061(4) -0.019(4) 0.020(3) -0.034(4)
C28 0.115(5) 0.061(5) 0.026(3) 0.007(3) 0.023(3) 0.007(4)
O10 0.187(6) 0.077(3) 0.111(4) 0.028(3) 0.087(4) 0.040(4)
C22 0.074(4) 0.056(4) 0.040(4) 0.005(3) 0.019(3) -0.012(3)
C29 0.115(5) 0.034(4) 0.042(4) 0.002(3) 0.024(4) 0.014(3)
C53 0.077(4) 0.081(5) 0.081(5) 0.020(4) 0.046(4) 0.027(4)
C31 0.120(5) 0.036(4) 0.062(4) -0.008(3) 0.014(4) 0.003(4)
C25 0.069(4) 0.076(5) 0.071(4) 0.015(4) 0.020(4) -0.003(4)
C24 0.071(4) 0.061(4) 0.062(4) 0.010(3) 0.015(3) -0.010(3)
C30 0.121(5) 0.040(4) 0.052(4) -0.010(3) 0.024(4) 0.015(4)
C35 0.070(4) 0.081(5) 0.072(4) -0.017(4) 0.030(4) 0.003(4)
C37 0.078(5) 0.099(6) 0.095(5) -0.005(5) 0.033(4) 0.004(4)
C52 0.098(5) 0.093(5) 0.068(5) 0.025(4) 0.032(4) 0.037(4)
C42 0.080(4) 0.086(5) 0.077(5) 0.007(4) 0.030(4) -0.018(4)
C48 0.125(6) 0.049(4) 0.083(5) 0.019(4) 0.055(5) 0.016(4)
C54 0.081(5) 0.080(5) 0.062(4) 0.011(4) 0.022(4) 0.005(4)
C49 0.148(7) 0.056(5) 0.088(5) 0.005(4) 0.060(5) -0.004(5)
C47 0.105(5) 0.044(4) 0.110(6) 0.017(4) 0.038(5) 0.028(4)
C55 0.098(6) 0.100(6) 0.089(5) 0.015(5) 0.039(5) 0.028(5)
C32 0.177(7) 0.048(4) 0.048(4) -0.002(4) 0.029(5) 0.028(4)
C36 0.102(6) 0.082(5) 0.094(5) 0.001(4) 0.061(5) 0.027(5)
C40 0.082(5) 0.118(7) 0.063(5) 0.001(5) 0.024(4) -0.011(5)
C34 0.088(6) 0.117(7) 0.067(5) -0.029(5) 0.006(4) -0.018(5)
C27 0.099(6) 0.077(5) 0.109(6) 0.034(5) -0.004(5) -0.033(5)
C33 0.132(6) 0.061(4) 0.041(4) 0.001(3) 0.019(4) 0.013(4)
C45 0.127(6) 0.095(6) 0.084(5) -0.008(5) 0.041(5) -0.036(5)
C43 0.088(5) 0.130(7) 0.087(5) -0.002(5) 0.039(4) -0.053(5)
C44 0.119(6) 0.110(6) 0.086(5) -0.006(5) 0.056(5) -0.051(5)
C39 0.070(5) 0.163(8) 0.110(6) -0.035(6) 0.036(5) 0.002(5)
C26 0.102(6) 0.082(6) 0.108(6) 0.025(5) -0.007(5) -0.041(5)
C46 0.142(7) 0.095(6) 0.097(6) 0.019(5) 0.069(6) -0.016(6)
C38 0.082(5) 0.161(9) 0.104(6) -0.023(6) 0.049(5) 0.016(6)
C50 0.191(9) 0.104(7) 0.124(7) 0.059(6) 0.104(7) 0.044(6)
C56 0.073(5) 0.169(9) 0.084(5) 0.038(6) 0.001(5) 0.038(5)
C57 0.112(7) 0.160(9) 0.107(7) 0.037(6) 0.058(6) 0.044(6)
C51 0.187(9) 0.090(6) 0.137(7) 0.047(6) 0.111(7) 0.043(6)

loop_
_atom_type_symbol
_atom_type_description
_atom_type_scat_dispersion_real
_atom_type_scat_dispersion_imag
_atom_type_scat_source
C C 0.0181 0.0091 'International Tables Vol C Tables 4.2.6.8 and 6.1.1.4'
H H 0.0000 0.0000 'International Tables Vol C Tables 4.2.6.8 and 6.1.1.4'
N N 0.0311 0.0180 'International Tables Vol C Tables 4.2.6.8 and 6.1.1.4'
O O 0.0492 0.0322 'International Tables Vol C Tables 4.2.6.8 and 6.1.1.4'
Co Co -2.3653 3.6143 'International Tables Vol C Tables 4.2.6.8 and 6.1.1.4'

loop_
_geom_angle_atom_site_label_1
_geom_angle_atom_site_label_2
_geom_angle_atom_site_label_3
_geom_angle
_geom_angle_site_symmetry_1
_geom_angle_site_symmetry_3
O13 Co1 O13 179.19(13) 2_655 .
O13 Co1 N5 86.9(2) 2_655 2_645
O13 Co1 N5 93.69(18) . 2_645
O13 Co1 N5 93.68(18) 2_655 1_545
O13 Co1 N5 86.9(2) . 1_545
N5 Co1 N5 90.9(3) 2_645 1_545
O13 Co1 N2 88.20(18) 2_655 .
O13 Co1 N2 91.23(16) . .
N5 Co1 N2 175.1(2) 2_645 .
N5 Co1 N2 89.5(2) 1_545 .
O13 Co1 N2 91.24(16) 2_655 2_655
O13 Co1 N2 88.20(18) . 2_655
N5 Co1 N2 89.5(2) 2_645 2_655
N5 Co1 N2 175.1(2) 1_545 2_655
N2 Co1 N2 90.5(2) . 2_655
O14 Co2 N3 93.65(17) . 4_655
O14 Co2 O15 178.40(9) . .
N3 Co2 O15 87.91(18) 4_655 .
O14 Co2 N1 88.74(8) . 3
N3 Co2 N1 90.37(15) 4_655 3
O15 Co2 N1 91.60(14) . 3
O14 Co2 N4 90.85(10) . .
N3 Co2 N4 175.33(18) 4_655 .
O15 Co2 N4 87.60(11) . .
N1 Co2 N4 88.47(12) 3 .
O14 Co2 N6 88.08(8) . 2_655
N3 Co2 N6 88.80(15) 4_655 2_655
O15 Co2 N6 91.61(14) . 2_655
N1 Co2 N6 176.65(10) 3 2_655
N4 Co2 N6 92.62(12) . 2_655
C22 O1 C3 118.4(3) . .
C28 O3 C4 118.8(3) . .
C52 O11 C18 119.7(4) . .
C46 O9 C17 118.5(4) . .
C40 O7 C11 119.8(5) . .
C34 O5 C10 119.7(5) . .
C15 C20 C19 118.7(3) . .
C15 C20 C21 123.5(4) . .
C19 C20 C21 117.7(4) . .
C1 C6 C5 119.0(4) . .
C1 C6 C7 123.4(4) . .
C5 C6 C7 117.6(4) . .
C31 N2 C32 117.8(4) . .
C31 N2 Co1 123.5(3) . .
C32 N2 Co1 118.7(3) . .
C20 C21 C1 112.1(4) . .
C20 C21 H21A 109.2 . .
C1 C21 H21A 109.2 . .
C20 C21 H21B 109.2 . .
C1 C21 H21B 109.2 . .
H21A C21 H21B 107.9 . .
C6 C1 C2 119.5(4) . .
C6 C1 C21 124.2(4) . .
C2 C1 C21 116.2(4) . .
Co1 O13 H13A 126.7 . .
Co1 O13 H13B 125.0 . .
H13A O13 H13B 108.3 . .
C16 C15 C20 118.0(2) . .
C16 C15 C14 117.70(10) . .
C20 C15 C14 124.3(2) . .
C26 N1 C25 117.9(4) . .
C26 N1 Co2 120.1(3) . 3_445
C25 N1 Co2 121.8(2) . 3_445
Co2 O14 H14B 125.1 . .
Co2 O14 H14A 125.9 . .
H14B O14 H14A 109.0 . .
C3 C4 C5 117.8 . .
C3 C4 O3 119.52(17) . .
C5 C4 O3 122.61(17) . .
C8 C13 C12 119.9(3) . .
C8 C13 C14 122.1 . .
C12 C13 C14 117.9(3) . .
C4 C5 C6 121.4(2) . .
C4 C5 H5 119.3 . .
C6 C5 H5 119.3 . .
C2 C3 C4 123.14(16) . .
C2 C3 O1 117.3(2) . .
C4 C3 O1 119.60(15) . .
C13 C8 C9 117.5(2) . .
C13 C8 C7 125.00(19) . .
C9 C8 C7 117.2(3) . .
C15 C14 C13 110.7 . .
C15 C14 H14C 109.5 . .
C13 C14 H14C 109.5 . .
C15 C14 H14D 109.5 . .
C13 C14 H14D 109.5 . .
H14C C14 H14D 108.1 . .
Co2 O15 H15A 125.3 . .
Co2 O15 H15B 125.8 . .
H15A O15 H15B 108.9 . .
C43 N4 C44 116.3(4) . .
C43 N4 Co2 124.1(3) . .
C44 N4 Co2 119.5(4) . .
C3 C2 C1 119.1(3) . .
C3 C2 H2 120.4 . .
C1 C2 H2 120.4 . .
C8 C7 C6 110.7(3) . .
C8 C7 H7A 109.5 . .
C6 C7 H7A 109.5 . .
C8 C7 H7B 109.5 . .
C6 C7 H7B 109.5 . .
H7A C7 H7B 108.1 . .
C10 C11 C12 119.4(4) . .
C10 C11 O7 119.0(4) . .
C12 C11 O7 121.3(5) . .
C37 N3 C38 116.5(6) . .
C37 N3 Co2 124.8(5) . 4_645
C38 N3 Co2 118.7(4) . 4_645
C49 N5 C50 117.2(5) . .
C49 N5 Co1 123.1(5) . 1_565
C50 N5 Co1 119.7(4) . 1_565
C55 N6 C56 115.9(5) . .
C55 N6 Co2 125.6(4) . 2_655
C56 N6 Co2 118.4(3) . 2_655
C19 C18 C17 119.0 . .
C19 C18 O11 122.72(17) . .
C17 C18 O11 118.29(17) . .
C11 C10 C9 123.3(3) . .
C11 C10 O5 121.4(3) . .
C9 C10 O5 114.9(3) . .
C16 C17 C18 122.6 . .
C16 C17 O9 116.74(18) . .
C18 C17 O9 120.35(18) . .
C17 C16 C15 119.36(10) . .
C17 C16 H16 120.3 . .
C15 C16 H16 120.3 . .
C18 C19 C20 122.3(2) . .
C18 C19 H19 118.9 . .
C20 C19 H19 118.9 . .
C24 C23 C27 119.8(6) . .
C24 C23 C22 123.5(5) . .
C27 C23 C22 116.6(5) . .
C10 C9 C8 119.3(4) . .
C10 C9 H9 120.4 . .
C8 C9 H9 120.4 . .
C11 C12 C13 120.5(5) . .
C11 C12 H12 119.7 . .
C13 C12 H12 119.7 . .
C42 C41 C45 121.8(6) . .
C42 C41 C40 117.8(6) . .
C45 C41 C40 120.3(6) . .
O4 C28 O3 123.7(3) . .
O4 C28 C29 123.3(2) . .
O3 C28 C29 112.85(18) . .
O2 C22 O1 125.0(3) . .
O2 C22 C23 124.8(4) . .
O1 C22 C23 110.2(3) . .
C30 C29 C33 118.4(4) . .
C30 C29 C28 124.3(3) . .
C33 C29 C28 117.3(3) . .
C54 C53 C57 123.5(5) . .
C54 C53 C52 120.7(5) . .
C57 C53 C52 115.8(5) . .
N2 C31 C30 120.5(4) . .
N2 C31 H31 119.8 . .
C30 C31 H31 119.8 . .
N1 C25 C24 123.1(2) . .
N1 C25 H25 118.4 . .
C24 C25 H25 118.4 . .
C23 C24 C25 118.5(3) . .
C23 C24 H24 120.8 . .
C25 C24 H24 120.8 . .
C29 C30 C31 121.9(5) . .
C29 C30 H30 119.1 . .
C31 C30 H30 119.1 . .
C39 C35 C36 122.9(6) . .
C39 C35 C34 120.8(7) . .
C36 C35 C34 116.3(6) . .
N3 C37 C36 124.7(7) . .
N3 C37 H37 117.7 . .
C36 C37 H37 117.7 . .
O12 C52 O11 124.0(6) . .
O12 C52 C53 125.1(6) . .
O11 C52 C53 110.9(5) . .
C41 C42 C43 115.8(5) . .
C41 C42 H42 122.1 . .
C43 C42 H42 122.1 . .
C47 C48 C49 114.1(5) . .
C47 C48 H48 123.0 . .
C49 C48 H48 123.0 . .
C53 C54 C55 115.1(6) . .
C53 C54 H54 122.5 . .
C55 C54 H54 122.5 . .
N5 C49 C48 124.4(6) . .
N5 C49 H49 117.8 . .
C48 C49 H49 117.8 . .
C51 C47 C48 125.1(6) . .
C51 C47 C46 116.4(7) . .
C48 C47 C46 118.5(6) . .
N6 C55 C54 124.5(6) . .
N6 C55 H55 117.7 . .
C54 C55 H55 117.7 . .
N2 C32 C33 122.4(5) . .
N2 C32 H32 118.8 . .
C33 C32 H32 118.8 . .
C37 C36 C35 116.2(5) . .
C37 C36 H36 121.9 . .
C35 C36 H36 121.9 . .
O8 C40 O7 126.7(6) . .
O8 C40 C41 118.8(7) . .
O7 C40 C41 114.4(6) . .
O6 C34 O5 122.6(7) . .
O6 C34 C35 120.2(7) . .
O5 C34 C35 117.2(6) . .
C23 C27 C26 116.5(6) . .
C23 C27 H27 121.7 . .
C26 C27 H27 121.7 . .
C29 C33 C32 118.7(5) . .
C29 C33 H33 120.7 . .
C32 C33 H33 120.7 . .
C44 C45 C41 117.3(6) . .
C44 C45 H45 121.4 . .
C41 C45 H45 121.4 . .
N4 C43 C42 122.7(5) . .
N4 C43 H43 118.7 . .
C42 C43 H43 118.7 . .
C45 C44 N4 125.9(6) . .
C45 C44 H44 117.1 . .
N4 C44 H44 117.1 . .
C35 C39 C38 113.6(7) . .
C35 C39 H39 123.2 . .
C38 C39 H39 123.2 . .
N1 C26 C27 123.9(6) . .
N1 C26 H26 118.0 . .
C27 C26 H26 118.0 . .
O10 C46 O9 124.7(7) . .
O10 C46 C47 125.5(8) . .
O9 C46 C47 109.8(6) . .
N3 C38 C39 126.0(6) . .
N3 C38 H38 117.0 . .
C39 C38 H38 117.0 . .
C51 C50 N5 122.4(6) . .
C51 C50 H50 118.8 . .
N5 C50 H50 118.8 . .
C57 C56 N6 125.1(7) . .
C57 C56 H56 117.5 . .
N6 C56 H56 117.5 . .
C56 C57 C53 115.5(7) . .
C56 C57 H57 122.2 . .
C53 C57 H57 122.2 . .
C47 C51 C50 116.9(7) . .
C47 C51 H51 121.5 . .
C50 C51 H51 121.5 . .

loop_
_geom_bond_atom_site_label_1
_geom_bond_atom_site_label_2
_geom_bond_distance
_geom_bond_site_symmetry_2
Co1 O13 2.0559(17) 2_655
Co1 O13 2.0560(17) .
Co1 N5 2.133(5) 2_645
Co1 N5 2.133(5) 1_545
Co1 N2 2.149(4) .
Co1 N2 2.149(4) 2_655
Co2 O14 2.083(3) .
Co2 N3 2.115(5) 4_655
Co2 O15 2.129(3) .
Co2 N1 2.141(2) 3
Co2 N4 2.142(3) .
Co2 N6 2.158(2) 2_655
O1 C22 1.333(4) .
O1 C3 1.437(4) .
O3 C28 1.330(4) .
O3 C4 1.384(4) .
O11 C52 1.318(7) .
O11 C18 1.405(4) .
O9 C46 1.313(9) .
O9 C17 1.448(4) .
O7 C40 1.267(8) .
O7 C11 1.410(6) .
O5 C34 1.269(8) .
O5 C10 1.456(4) .
O2 C22 1.198(4) .
O4 C28 1.223(5) .
C20 C15 1.415(5) .
C20 C19 1.417(5) .
C20 C21 1.507(6) .
C6 C1 1.380(6) .
C6 C5 1.409(5) .
C6 C7 1.535(7) .
N2 C31 1.337(5) .
N2 C32 1.338(6) .
C21 C1 1.519(6) .
C21 H21A 0.9900 .
C21 H21B 0.9900 .
C1 C2 1.409(6) .
O13 H13A 0.9008 .
O13 H13B 0.9005 .
C15 C16 1.405(3) .
C15 C14 1.4804 .
N1 C26 1.312(8) .
N1 C25 1.330(5) .
N1 Co2 2.1411(19) 3_445
O14 H14B 0.8672 .
O14 H14A 0.8671 .
C4 C3 1.3722 .
C4 C5 1.3770 .
C13 C8 1.4005 .
C13 C12 1.406(5) .
C13 C14 1.5301 .
C5 H5 0.9500 .
C3 C2 1.358(4) .
C8 C9 1.423(5) .
C8 C7 1.492(5) .
C14 H14C 0.9900 .
C14 H14D 0.9900 .
O12 C52 1.201(7) .
O15 H15A 0.8770 .
O15 H15B 0.8778 .
N4 C43 1.297(6) .
N4 C44 1.362(8) .
C2 H2 0.9500 .
C7 H7A 0.9900 .
C7 H7B 0.9900 .
C11 C10 1.334(6) .
C11 C12 1.372(7) .
N3 C37 1.326(8) .
N3 C38 1.328(8) .
N3 Co2 2.115(5) 4_645
N5 C49 1.335(8) .
N5 C50 1.381(7) .
N5 Co1 2.133(5) 1_565
N6 C55 1.270(8) .
N6 C56 1.376(8) .
N6 Co2 2.158(2) 2_655
C18 C19 1.3075 .
C18 C17 1.3874 .
C10 C9 1.371(5) .
O8 C40 1.256(7) .
O6 C34 1.252(7) .
C17 C16 1.3607 .
C16 H16 0.9500 .
C19 H19 0.9500 .
C23 C24 1.378(7) .
C23 C27 1.387(9) .
C23 C22 1.480(6) .
C9 H9 0.9500 .
C12 H12 0.9500 .
C41 C42 1.352(7) .
C41 C45 1.372(8) .
C41 C40 1.517(9) .
C28 C29 1.4870 .
O10 C46 1.221(8) .
C29 C30 1.329(7) .
C29 C33 1.364(7) .
C53 C54 1.329(6) .
C53 C57 1.378(8) .
C53 C52 1.536(7) .
C31 C30 1.379(6) .
C31 H31 0.9500 .
C25 C24 1.4118 .
C25 H25 0.9500 .
C24 H24 0.9500 .
C30 H30 0.9500 .
C35 C39 1.361(9) .
C35 C36 1.411(8) .
C35 C34 1.485(9) .
C37 C36 1.402(8) .
C37 H37 0.9500 .
C42 C43 1.475(6) .
C42 H42 0.9500 .
C48 C47 1.363(8) .
C48 C49 1.418(8) .
C48 H48 0.9500 .
C54 C55 1.434(9) .
C54 H54 0.9500 .
C49 H49 0.9500 .
C47 C51 1.358(9) .
C47 C46 1.568(9) .
C55 H55 0.9500 .
C32 C33 1.388(7) .
C32 H32 0.9500 .
C36 H36 0.9500 .
C27 C26 1.438(9) .
C27 H27 0.9500 .
C33 H33 0.9500 .
C45 C44 1.339(8) .
C45 H45 0.9500 .
C43 H43 0.9500 .
C44 H44 0.9500 .
C39 C38 1.451(9) .
C39 H39 0.9500 .
C26 H26 0.9500 .
C38 H38 0.9500 .
C50 C51 1.376(9) .
C50 H50 0.9500 .
C56 C57 1.337(10) .
C56 H56 0.9500 .
C57 H57 0.9500 .
C51 H51 0.9500 .

loop_
_platon_squeeze_void_nr
_platon_squeeze_void_average_x
_platon_squeeze_void_average_y
_platon_squeeze_void_average_z
_platon_squeeze_void_volume
_platon_squeeze_void_count_electrons
_platon_squeeze_void_content
1 -0.004 0.373 -0.034 13849 3466 ' '
